data_7061403
loop_
_publ_author_name
'Kumar, Sunil'
'Choudhary, Mukesh'

_publ_section_title
;
 Structure-based design and synthesis of copper(ii) complexes as antivirus
 drug candidates targeting SARS CoV-2 and HIV
;
_journal_issue 15
_journal_name_full 'New Journal of Chemistry'
_journal_page_first 7128
_journal_page_last 7143
_journal_paper_doi 10.1039/D2NJ00703G
_journal_volume 46
_journal_year 2022
_chemical_formula_sum 'C28 H20 Cl4 Cu N2 O4'
_chemical_formula_weight 653.80
_space_group_crystal_system monoclinic
_space_group_IT_number 14
_space_group_name_Hall '-P 2yn'
_space_group_name_H-M_alt 'P 1 21/n 1'
_atom_sites_solution_hydrogens geom
_audit_creation_method SHELXL-2018/3
_audit_update_record
;
2022-01-21 deposited with the CCDC.	2022-03-17 downloaded from the CCDC.
;
_cell_angle_alpha 90
_cell_angle_beta 111.863(3)
_cell_angle_gamma 90
_cell_formula_units_Z 2
_cell_length_a 12.4630(12)
_cell_length_b 9.2765(10)
_cell_length_c 12.6425(13)
_cell_measurement_reflns_used 9686
_cell_measurement_temperature 200(2)
_cell_measurement_theta_max 33.08
_cell_measurement_theta_min 2.80
_cell_volume 1356.5(2)
_computing_cell_refinement 'APEX3/SAINT (Bruker, 2016)'
_computing_data_collection 'APEX3(Bruker, 2016)'
_computing_data_reduction 'SAINT/XPREP (Bruker, 2016)'
_computing_molecular_graphics 'ORTEP3 (Farrugia, 1997) and Mercury (Bruno et al., 2002)'
_computing_publication_material 'SHELXL-2014/7 (Sheldrick, 2014)'
_computing_structure_refinement 'SHELXL-2018/3 (Sheldrick, 2018)'
_computing_structure_solution 'SHELXT 2018/2 (Sheldrick, 2018)'
_diffrn_ambient_temperature 200(2)
_diffrn_measured_fraction_theta_full 0.998
_diffrn_measured_fraction_theta_max 0.999
_diffrn_measurement_device_type 'Bruker axs kappa apex3 PHOTON II Diffractometer'
_diffrn_measurement_method '\f and \w scans'
_diffrn_radiation_type MoK\a
_diffrn_radiation_wavelength 0.71073
_diffrn_reflns_av_R_equivalents 0.0711
_diffrn_reflns_av_unetI/netI 0.0326
_diffrn_reflns_Laue_measured_fraction_full 0.998
_diffrn_reflns_Laue_measured_fraction_max 0.999
_diffrn_reflns_limit_h_max 17
_diffrn_reflns_limit_h_min -17
_diffrn_reflns_limit_k_max 13
_diffrn_reflns_limit_k_min -13
_diffrn_reflns_limit_l_max 17
_diffrn_reflns_limit_l_min -17
_diffrn_reflns_number 52736
_diffrn_reflns_point_group_measured_fraction_full 0.998
_diffrn_reflns_point_group_measured_fraction_max 0.999
_diffrn_reflns_theta_full 25.242
_diffrn_reflns_theta_max 29.995
_diffrn_reflns_theta_min 2.943
_diffrn_source 'fine focus sealed tube'
_exptl_absorpt_coefficient_mu 1.238
_exptl_absorpt_correction_T_max 0.746
_exptl_absorpt_correction_T_min 0.565
_exptl_absorpt_correction_type multi-scan
_exptl_absorpt_process_details 'SADABS (Bruker 2016)'
_exptl_crystal_colour black
_exptl_crystal_density_diffrn 1.601
_exptl_crystal_description block
_exptl_crystal_F_000 662
_exptl_crystal_size_max 0.280
_exptl_crystal_size_mid 0.180
_exptl_crystal_size_min 0.070
_refine_diff_density_max 0.479
_refine_diff_density_min -0.389
_refine_diff_density_rms 0.069
_refine_ls_extinction_method none
_refine_ls_goodness_of_fit_ref 1.134
_refine_ls_hydrogen_treatment constr
_refine_ls_matrix_type full
_refine_ls_number_parameters 179
_refine_ls_number_reflns 3943
_refine_ls_number_restraints 0
_refine_ls_restrained_S_all 1.134
_refine_ls_R_factor_all 0.0458
_refine_ls_R_factor_gt 0.0341
_refine_ls_shift/su_max 0.001
_refine_ls_shift/su_mean 0.000
_refine_ls_structure_factor_coef Fsqd
_refine_ls_weighting_details 'w=1/[\s^2^(Fo^2^)+(0.0703P)^2^+0.4715P] where P=(Fo^2^+2Fc^2^)/3'
_refine_ls_weighting_scheme calc
_refine_ls_wR_factor_gt 0.1030
_refine_ls_wR_factor_ref 0.1234
_reflns_Friedel_coverage 0.000
_reflns_number_gt 3300
_reflns_number_total 3943
_reflns_threshold_expression 'I > 2\s(I)'
_cod_data_source_file d2nj00703g2.cif
_cod_data_source_block shelx
_cod_depositor_comments 'Adding full bibliography for 7061403--7061404.cif.'
_cod_original_sg_symbol_H-M 'P 21/n'
_cod_database_code 7061403
_shelx_shelxl_version_number 2018/3
_shelx_space_group_comment
;
The symmetry employed for this shelxl refinement is uniquely defined
by the following loop, which should always be used as a source of
symmetry information in preference to the above space-group names.
They are only intended as comments.
;
_shelx_estimated_absorpt_t_min 0.723
_shelx_estimated_absorpt_t_max 0.918

loop_
_space_group_symop_operation_xyz
'x, y, z'
'-x+1/2, y+1/2, -z+1/2'
'-x, -y, -z'
'x-1/2, -y-1/2, z-1/2'

loop_
_atom_site_label
_atom_site_type_symbol
_atom_site_fract_x
_atom_site_fract_y
_atom_site_fract_z
_atom_site_U_iso_or_equiv
_atom_site_adp_type
_atom_site_occupancy
_atom_site_site_symmetry_order
_atom_site_calc_flag
_atom_site_refinement_flags_posn
_atom_site_refinement_flags_adp
_atom_site_refinement_flags_occupancy
_atom_site_disorder_assembly
_atom_site_disorder_group
Cu1 Cu 0.500000 0.500000 0.500000 0.02631(11) Uani 1 2 d S . P . .
Cl1 Cl 1.06218(4) 0.18781(7) 0.82472(5) 0.04838(16) Uani 1 1 d . . . . .
Cl2 Cl 0.87991(5) 0.63281(8) 0.54220(7) 0.0659(2) Uani 1 1 d . . . . .
C1 C 0.62510(16) 0.2721(2) 0.65815(17) 0.0334(4) Uani 1 1 d . . . . .
H1 H 0.625486 0.189400 0.702572 0.040 Uiso 1 1 calc R U . . .
C2 C 0.73662(15) 0.3262(2) 0.66696(16) 0.0303(4) Uani 1 1 d . . . . .
C3 C 0.74734(14) 0.44991(19) 0.60616(15) 0.0268(3) Uani 1 1 d . . . . .
C4 C 0.86250(17) 0.4858(2) 0.61729(18) 0.0329(4) Uani 1 1 d . . . . .
C5 C 0.95764(16) 0.4085(2) 0.68397(16) 0.0337(4) Uani 1 1 d . . . . .
H5 H 1.032928 0.436631 0.689817 0.040 Uiso 1 1 calc R U . . .
C6 C 0.94246(16) 0.2887(2) 0.74268(17) 0.0338(4) Uani 1 1 d . . . . .
C7 C 0.83417(17) 0.2471(2) 0.73506(18) 0.0369(4) Uani 1 1 d . . . . .
H7 H 0.825099 0.164938 0.775772 0.044 Uiso 1 1 calc R U . . .
C8 C 0.42994(15) 0.23548(19) 0.59922(16) 0.0287(3) Uani 1 1 d . . . . .
C9 C 0.38125(18) 0.2586(2) 0.68000(18) 0.0369(4) Uani 1 1 d . . . . .
H9 H 0.407562 0.335781 0.732805 0.044 Uiso 1 1 calc R U . . .
C10 C 0.29374(18) 0.1683(2) 0.68324(18) 0.0386(4) Uani 1 1 d . . . . .
H10 H 0.261083 0.182864 0.739364 0.046 Uiso 1 1 calc R U . . .
C11 C 0.25375(17) 0.0573(2) 0.60545(17) 0.0344(4) Uani 1 1 d . . . . .
C12 C 0.3008(2) 0.0356(2) 0.52302(19) 0.0393(4) Uani 1 1 d . . . . .
H12 H 0.272971 -0.039636 0.468679 0.047 Uiso 1 1 calc R U . . .
C13 C 0.38952(18) 0.1258(2) 0.52102(18) 0.0368(4) Uani 1 1 d . . . . .
H13 H 0.422437 0.111477 0.465067 0.044 Uiso 1 1 calc R U . . .
C14 C 0.1182(3) -0.1324(3) 0.5305(3) 0.0600(7) Uani 1 1 d . . . . .
H14A H 0.081718 -0.086067 0.455910 0.090 Uiso 1 1 calc R U . . .
H14B H 0.060103 -0.187427 0.548478 0.090 Uiso 1 1 calc R U . . .
H14C H 0.179392 -0.197482 0.528568 0.090 Uiso 1 1 calc R U . . .
N1 N 0.52538(13) 0.32301(16) 0.59716(13) 0.0287(3) Uani 1 1 d . . . . .
O1 O 0.66176(11) 0.52963(15) 0.54432(13) 0.0328(3) Uani 1 1 d . . . . .
O2 O 0.16684(17) -0.0249(2) 0.61539(16) 0.0493(4) Uani 1 1 d . . . . .

loop_
_atom_site_aniso_label
_atom_site_aniso_U_11
_atom_site_aniso_U_22
_atom_site_aniso_U_33
_atom_site_aniso_U_23
_atom_site_aniso_U_13
_atom_site_aniso_U_12
Cu1 0.02171(16) 0.02288(17) 0.03223(17) 0.00239(10) 0.00759(12) -0.00315(9)
Cl1 0.0289(2) 0.0562(3) 0.0571(3) 0.0226(3) 0.0127(2) 0.0097(2)
Cl2 0.0310(3) 0.0589(4) 0.0977(5) 0.0446(4) 0.0125(3) -0.0071(2)
C1 0.0282(8) 0.0334(9) 0.0399(9) 0.0101(7) 0.0142(7) -0.0005(7)
C2 0.0242(8) 0.0315(9) 0.0346(8) 0.0055(7) 0.0104(6) -0.0004(6)
C3 0.0234(7) 0.0239(8) 0.0311(8) -0.0002(6) 0.0077(6) -0.0034(6)
C4 0.0248(8) 0.0297(9) 0.0416(10) 0.0055(7) 0.0096(7) -0.0051(6)
C5 0.0242(8) 0.0359(9) 0.0388(9) 0.0015(7) 0.0093(7) -0.0039(7)
C6 0.0263(8) 0.0386(10) 0.0346(9) 0.0060(7) 0.0091(7) 0.0034(7)
C7 0.0289(8) 0.0396(10) 0.0419(10) 0.0149(8) 0.0127(7) 0.0028(7)
C8 0.0248(7) 0.0259(8) 0.0354(8) 0.0061(6) 0.0112(6) -0.0009(6)
C9 0.0367(10) 0.0385(10) 0.0389(9) -0.0062(8) 0.0182(8) -0.0116(8)
C10 0.0379(10) 0.0440(11) 0.0401(10) -0.0024(8) 0.0216(8) -0.0099(8)
C11 0.0305(8) 0.0335(10) 0.0403(9) 0.0045(7) 0.0145(7) -0.0065(7)
C12 0.0434(11) 0.0327(9) 0.0464(11) -0.0057(8) 0.0220(9) -0.0120(8)
C13 0.0407(10) 0.0340(10) 0.0431(10) -0.0021(8) 0.0240(9) -0.0073(8)
C14 0.0559(15) 0.0630(17) 0.0640(15) -0.0122(13) 0.0258(12) -0.0353(13)
N1 0.0255(7) 0.0269(7) 0.0353(7) 0.0038(6) 0.0133(6) -0.0025(5)
O1 0.0229(6) 0.0266(6) 0.0442(7) 0.0067(5) 0.0070(5) -0.0028(5)
O2 0.0485(9) 0.0542(9) 0.0519(9) -0.0065(7) 0.0265(8) -0.0258(8)

loop_
_atom_type_symbol
_atom_type_description
_atom_type_scat_dispersion_real
_atom_type_scat_dispersion_imag
_atom_type_scat_source
C C 0.0033 0.0016 'International Tables Vol C Tables 4.2.6.8 and 6.1.1.4'
H H 0.0000 0.0000 'International Tables Vol C Tables 4.2.6.8 and 6.1.1.4'
N N 0.0061 0.0033 'International Tables Vol C Tables 4.2.6.8 and 6.1.1.4'
O O 0.0106 0.0060 'International Tables Vol C Tables 4.2.6.8 and 6.1.1.4'
Cl Cl 0.1484 0.1585 'International Tables Vol C Tables 4.2.6.8 and 6.1.1.4'
Cu Cu 0.3201 1.2651 'International Tables Vol C Tables 4.2.6.8 and 6.1.1.4'

loop_
_geom_angle_atom_site_label_1
_geom_angle_atom_site_label_2
_geom_angle_atom_site_label_3
_geom_angle
_geom_angle_site_symmetry_1
_geom_angle_site_symmetry_3
_geom_angle_publ_flag
O1 Cu1 O1 180.0 . 3_666 ?
O1 Cu1 N1 91.71(6) . . ?
O1 Cu1 N1 88.29(6) 3_666 . ?
O1 Cu1 N1 88.29(6) . 3_666 ?
O1 Cu1 N1 91.71(6) 3_666 3_666 ?
N1 Cu1 N1 180.00(8) . 3_666 ?
N1 C1 C2 127.45(17) . . ?
N1 C1 H1 116.3 . . ?
C2 C1 H1 116.3 . . ?
C7 C2 C3 121.37(16) . . ?
C7 C2 C1 117.03(17) . . ?
C3 C2 C1 121.55(16) . . ?
O1 C3 C2 124.64(16) . . ?
O1 C3 C4 119.88(16) . . ?
C2 C3 C4 115.49(16) . . ?
C5 C4 C3 123.00(17) . . ?
C5 C4 Cl2 119.68(15) . . ?
C3 C4 Cl2 117.32(14) . . ?
C4 C5 C6 119.21(17) . . ?
C4 C5 H5 120.4 . . ?
C6 C5 H5 120.4 . . ?
C7 C6 C5 120.94(17) . . ?
C7 C6 Cl1 119.56(15) . . ?
C5 C6 Cl1 119.49(15) . . ?
C6 C7 C2 119.99(18) . . ?
C6 C7 H7 120.0 . . ?
C2 C7 H7 120.0 . . ?
C13 C8 C9 120.03(17) . . ?
C13 C8 N1 118.98(16) . . ?
C9 C8 N1 120.97(17) . . ?
C8 C9 C10 119.53(19) . . ?
C8 C9 H9 120.2 . . ?
C10 C9 H9 120.2 . . ?
C11 C10 C9 120.52(19) . . ?
C11 C10 H10 119.7 . . ?
C9 C10 H10 119.7 . . ?
O2 C11 C10 115.98(18) . . ?
O2 C11 C12 123.96(19) . . ?
C10 C11 C12 120.06(17) . . ?
C11 C12 C13 119.11(19) . . ?
C11 C12 H12 120.4 . . ?
C13 C12 H12 120.4 . . ?
C8 C13 C12 120.73(18) . . ?
C8 C13 H13 119.6 . . ?
C12 C13 H13 119.6 . . ?
O2 C14 H14A 109.5 . . ?
O2 C14 H14B 109.5 . . ?
H14A C14 H14B 109.5 . . ?
O2 C14 H14C 109.5 . . ?
H14A C14 H14C 109.5 . . ?
H14B C14 H14C 109.5 . . ?
C1 N1 C8 113.63(15) . . ?
C1 N1 Cu1 124.47(13) . . ?
C8 N1 Cu1 121.81(11) . . ?
C3 O1 Cu1 129.83(12) . . ?
C11 O2 C14 116.74(18) . . ?

loop_
_geom_bond_atom_site_label_1
_geom_bond_atom_site_label_2
_geom_bond_distance
_geom_bond_site_symmetry_2
_geom_bond_publ_flag
Cu1 O1 1.9007(13) . ?
Cu1 O1 1.9007(13) 3_666 ?
Cu1 N1 2.0037(15) . ?
Cu1 N1 2.0038(15) 3_666 ?
Cl1 C6 1.7395(19) . ?
Cl2 C4 1.7207(19) . ?
C1 N1 1.284(2) . ?
C1 C2 1.442(2) . ?
C1 H1 0.9500 . ?
C2 C7 1.406(3) . ?
C2 C3 1.415(2) . ?
C3 O1 1.294(2) . ?
C3 C4 1.428(2) . ?
C4 C5 1.374(3) . ?
C5 C6 1.387(3) . ?
C5 H5 0.9500 . ?
C6 C7 1.372(3) . ?
C7 H7 0.9500 . ?
C8 C13 1.376(3) . ?
C8 C9 1.385(3) . ?
C8 N1 1.449(2) . ?
C9 C10 1.388(3) . ?
C9 H9 0.9500 . ?
C10 C11 1.382(3) . ?
C10 H10 0.9500 . ?
C11 O2 1.368(2) . ?
C11 C12 1.388(3) . ?
C12 C13 1.394(3) . ?
C12 H12 0.9500 . ?
C13 H13 0.9500 . ?
C14 O2 1.424(3) . ?
C14 H14A 0.9800 . ?
C14 H14B 0.9800 . ?
C14 H14C 0.9800 . ?

loop_
_geom_hbond_atom_site_label_D
_geom_hbond_atom_site_label_H
_geom_hbond_atom_site_label_A
_geom_hbond_distance_DH
_geom_hbond_distance_HA
_geom_hbond_distance_DA
_geom_hbond_angle_DHA
_geom_hbond_site_symmetry_A
_geom_hbond_publ_flag
C7 H7 O1 0.95 2.55 3.428(2) 153.8 2_646 yes
C14 H14B Cl2 0.98 2.77 3.731(2) 165.3 1_445 yes

loop_
_geom_torsion_atom_site_label_1
_geom_torsion_atom_site_label_2
_geom_torsion_atom_site_label_3
_geom_torsion_atom_site_label_4
_geom_torsion
_geom_torsion_site_symmetry_1
_geom_torsion_site_symmetry_2
_geom_torsion_site_symmetry_3
_geom_torsion_site_symmetry_4
_geom_torsion_publ_flag
N1 C1 C2 C7 -176.6(2) . . . . ?
N1 C1 C2 C3 0.9(3) . . . . ?
C7 C2 C3 O1 -178.20(19) . . . . ?
C1 C2 C3 O1 4.4(3) . . . . ?
C7 C2 C3 C4 1.2(3) . . . . ?
C1 C2 C3 C4 -176.18(18) . . . . ?
O1 C3 C4 C5 178.13(19) . . . . ?
C2 C3 C4 C5 -1.3(3) . . . . ?
O1 C3 C4 Cl2 -2.1(3) . . . . ?
C2 C3 C4 Cl2 178.44(15) . . . . ?
C3 C4 C5 C6 0.8(3) . . . . ?
Cl2 C4 C5 C6 -178.95(16) . . . . ?
C4 C5 C6 C7 -0.1(3) . . . . ?
C4 C5 C6 Cl1 178.54(16) . . . . ?
C5 C6 C7 C2 0.0(3) . . . . ?
Cl1 C6 C7 C2 -178.62(17) . . . . ?
C3 C2 C7 C6 -0.6(3) . . . . ?
C1 C2 C7 C6 176.9(2) . . . . ?
C13 C8 C9 C10 1.7(3) . . . . ?
N1 C8 C9 C10 -176.81(19) . . . . ?
C8 C9 C10 C11 -1.1(3) . . . . ?
C9 C10 C11 O2 -179.6(2) . . . . ?
C9 C10 C11 C12 -0.2(3) . . . . ?
O2 C11 C12 C13 -179.8(2) . . . . ?
C10 C11 C12 C13 0.9(3) . . . . ?
C9 C8 C13 C12 -1.0(3) . . . . ?
N1 C8 C13 C12 177.50(19) . . . . ?
C11 C12 C13 C8 -0.3(3) . . . . ?
C2 C1 N1 C8 174.49(19) . . . . ?
C2 C1 N1 Cu1 -2.2(3) . . . . ?
C13 C8 N1 C1 -88.5(2) . . . . ?
C9 C8 N1 C1 90.0(2) . . . . ?
C13 C8 N1 Cu1 88.28(19) . . . . ?
C9 C8 N1 Cu1 -93.2(2) . . . . ?
C2 C3 O1 Cu1 -8.1(3) . . . . ?
C4 C3 O1 Cu1 172.56(14) . . . . ?
C10 C11 O2 C14 175.1(2) . . . . ?
C12 C11 O2 C14 -4.3(4) . . . . ?
